data_7014291
loop_
_publ_author_name
'Harry Adams'
'Scott Clunas'
'David E. Fenton'
'Sharon E. Spey'

_publ_section_title
;
 The systematic generation of monodentate bridging ethanoates in
 dinuclear nickel(II) complexes of asymmetric compartmental ligands
;
_journal_issue 3
_journal_name_full 'J. Chem. Soc., Dalton Trans.'
_journal_page_first 441
_journal_page_last 448
_journal_year 2002
_chemical_formula_sum 'C25 H41 N6 Ni2 O4 S2'
_chemical_formula_weight 671.18
_chemical_name_systematic
; 
? 
;
_space_group_IT_number 19
_symmetry_cell_setting orthorhombic
_symmetry_space_group_name_Hall 'P 2ac 2ab'
_symmetry_space_group_name_H-M 'P 21 21 21'
_atom_sites_solution_hydrogens geom
_atom_sites_solution_primary direct
_atom_sites_solution_secondary difmap
_audit_creation_method SHELXL-97
_cell_angle_alpha 90.00
_cell_angle_beta 90.00
_cell_angle_gamma 90.00
_cell_formula_units_Z 4
_cell_length_a 9.719(3)
_cell_length_b 15.583(3)
_cell_length_c 20.863(4)
_cell_measurement_reflns_used 125
_cell_measurement_temperature 150(2)
_cell_volume 3159.7(13)
_computing_cell_refinement 'Bruker SMART'
_computing_data_collection 'Bruker SMART'
_computing_data_reduction 'Bruker SHELXTL'
_computing_molecular_graphics 'Bruker SHELXTL'
_computing_publication_material 'Bruker SHELXTL'
_computing_structure_refinement 'SHELXL-97 (Sheldrick, 1997)'
_computing_structure_solution 'SHELXS-97 (Sheldrick, 1990)'
_diffrn_ambient_temperature 150(2)
_diffrn_measured_fraction_theta_full 0.970
_diffrn_measured_fraction_theta_max 0.970
_diffrn_measurement_device_type 'CCD area detector'
_diffrn_measurement_method 'phi and omega scans'
_diffrn_radiation_monochromator graphite
_diffrn_radiation_source 'fine-focus sealed tube'
_diffrn_radiation_type MoK\a
_diffrn_radiation_wavelength 0.71073
_diffrn_reflns_av_R_equivalents 0.1040
_diffrn_reflns_av_sigmaI/netI 0.1288
_diffrn_reflns_limit_h_max 12
_diffrn_reflns_limit_h_min -8
_diffrn_reflns_limit_k_max 20
_diffrn_reflns_limit_k_min -19
_diffrn_reflns_limit_l_max 24
_diffrn_reflns_limit_l_min -26
_diffrn_reflns_number 20791
_diffrn_reflns_theta_full 28.30
_diffrn_reflns_theta_max 28.29
_diffrn_reflns_theta_min 1.63
_exptl_absorpt_coefficient_mu 1.363
_exptl_absorpt_correction_T_max 0.8758
_exptl_absorpt_correction_T_min 0.8115
_exptl_absorpt_correction_type semi-empirical
_exptl_crystal_colour blue-green
_exptl_crystal_density_diffrn 1.411
_exptl_crystal_density_method 'not measured'
_exptl_crystal_description block
_exptl_crystal_F_000 1412
_exptl_crystal_size_max 0.16
_exptl_crystal_size_mid 0.16
_exptl_crystal_size_min 0.10
_refine_diff_density_max 1.133
_refine_diff_density_min -1.000
_refine_diff_density_rms 0.103
_refine_ls_abs_structure_details 'Flack H D (1983), Acta Cryst. A39, 876-881'
_refine_ls_abs_structure_Flack -0.02(3)
_refine_ls_extinction_method none
_refine_ls_goodness_of_fit_ref 0.925
_refine_ls_hydrogen_treatment mixed
_refine_ls_matrix_type full
_refine_ls_number_parameters 454
_refine_ls_number_reflns 7511
_refine_ls_number_restraints 189
_refine_ls_restrained_S_all 0.930
_refine_ls_R_factor_all 0.1339
_refine_ls_R_factor_gt 0.0700
_refine_ls_shift/su_max 0.000
_refine_ls_shift/su_mean 0.000
_refine_ls_structure_factor_coef Fsqd
_refine_ls_weighting_details 'calc w=1/[\s^2^(Fo^2^)+(0.0883P)^2^+0.0000P] where P=(Fo^2^+2Fc^2^)/3'
_refine_ls_weighting_scheme calc
_refine_ls_wR_factor_gt 0.1494
_refine_ls_wR_factor_ref 0.1746
_reflns_number_gt 4272
_reflns_number_total 7511
_reflns_threshold_expression >2sigma(I)
_cod_data_source_file ESI.txt
_cod_data_source_block ifn90m
_cod_depositor_comments
;
The following automatic conversions were performed:
'_symmetry_cell_setting' value 'Orthorhombic' changed to 'orthorhombic'
according to '/home/saulius/struct/CIF-dictionaries/cif_core.dic'
dictionary named 'cif_core.dic' version 2.4.1 from 2010-06-29.

Automatic conversion script
Id: cif_fix_enum 1527 2010-12-29 10:47:43Z saulius 
;
_cod_original_cell_volume 3159.9(11)
_cod_original_sg_symbol_H-M P2(1)2(1)2(1)
_cod_database_code 7014291

loop_
_symmetry_equiv_pos_as_xyz
'x, y, z'
'-x+1/2, -y, z+1/2'
'-x, y+1/2, -z+1/2'
'x+1/2, -y+1/2, -z'

loop_
_atom_site_label
_atom_site_type_symbol
_atom_site_fract_x
_atom_site_fract_y
_atom_site_fract_z
_atom_site_U_iso_or_equiv
_atom_site_adp_type
_atom_site_occupancy
_atom_site_symmetry_multiplicity
_atom_site_calc_flag
_atom_site_refinement_flags
_atom_site_disorder_assembly
_atom_site_disorder_group
Ni1 Ni 0.65396(10) 0.56189(6) 0.15501(5) 0.0550(3) Uani 1 1 d D . .
Ni2 Ni 0.84515(9) 0.42754(5) 0.09893(4) 0.0341(2) Uani 1 1 d . . .
N5 N 0.6417(6) 0.4236(4) 0.1347(2) 0.0411(13) Uani 1 1 d . A .
N6 N 0.5298(6) 0.5775(4) 0.0771(4) 0.0570(18) Uani 1 1 d . A .
O1 O 0.8168(4) 0.5552(3) 0.0908(2) 0.0423(11) Uani 1 1 d . A .
O2A O 0.765(2) 0.5268(16) 0.2334(8) 0.068(6) Uani 0.524(6) 1 d PDU A 1
O2B O 0.790(2) 0.5455(18) 0.2278(9) 0.068(6) Uani 0.476(6) 1 d PDU A 2
O3 O 0.9256(5) 0.4392(4) 0.1881(2) 0.0505(13) Uani 1 1 d . A .
O4 O 0.7488(5) 0.4125(3) 0.00551(19) 0.0375(11) Uani 1 1 d . A .
N1A N 0.6718(12) 0.7009(7) 0.1552(7) 0.061(2) Uani 0.524(6) 1 d PDU A 1
N1B N 0.7020(12) 0.6895(8) 0.1797(8) 0.060(2) Uani 0.476(6) 1 d PDU A 2
N2A N 0.4893(10) 0.5691(9) 0.2309(5) 0.062(2) Uani 0.524(6) 1 d PDU A 1
N2B N 0.4658(13) 0.5920(9) 0.2103(6) 0.062(2) Uani 0.476(6) 1 d PDU A 2
N3 N 0.8977(6) 0.2939(4) 0.1066(3) 0.0426(14) Uani 1 1 d . A .
N4 N 1.0298(5) 0.4371(3) 0.0591(2) 0.0365(12) Uani 1 1 d . A .
S1 S 0.4444(3) 0.29369(18) 0.12276(12) 0.0809(8) Uani 1 1 d . A .
S2 S 0.4430(2) 0.49928(12) -0.03794(10) 0.0541(5) Uani 1 1 d . A .
C1 C 0.9151(6) 0.6134(4) 0.0839(3) 0.0364(15) Uani 1 1 d . . .
C2 C 1.0505(6) 0.5919(4) 0.0635(3) 0.0321(14) Uani 1 1 d . A .
C3 C 1.1502(8) 0.6581(4) 0.0572(3) 0.0468(16) Uani 1 1 d . . .
H3A H 1.2408 0.6436 0.0440 0.056 Uiso 1 1 calc R A .
C4 C 1.1188(8) 0.7422(5) 0.0696(4) 0.054(2) Uani 1 1 d . A .
C5 C 0.9866(7) 0.7623(5) 0.0852(4) 0.0517(19) Uani 1 1 d . . .
H5A H 0.9645 0.8210 0.0916 0.062 Uiso 1 1 calc R A .
C6 C 0.8826(7) 0.7026(4) 0.0922(4) 0.0471(18) Uani 1 1 d D A .
C7A C 0.7340(12) 0.7302(12) 0.0952(8) 0.060(2) Uani 0.524(6) 1 d PDU A 1
H7AA H 0.7282 0.7935 0.0925 0.072 Uiso 0.524(6) 1 calc PR A 1
H7AB H 0.6830 0.7057 0.0584 0.072 Uiso 0.524(6) 1 calc PR A 1
C7B C 0.7426(14) 0.7292(13) 0.1192(9) 0.060(2) Uani 0.476(6) 1 d PDU A 2
H7BA H 0.7429 0.7923 0.1251 0.072 Uiso 0.476(6) 1 calc PR A 2
H7BB H 0.6714 0.7158 0.0867 0.072 Uiso 0.476(6) 1 calc PR A 2
C8A C 0.5314(13) 0.7271(10) 0.1630(8) 0.061(2) Uani 0.524(6) 1 d PDU A 1
H8AA H 0.4744 0.7093 0.1260 0.074 Uiso 0.524(6) 1 calc PR A 1
H8AB H 0.5240 0.7900 0.1686 0.074 Uiso 0.524(6) 1 calc PR A 1
C8B C 0.5760(13) 0.7156(12) 0.2075(10) 0.062(2) Uani 0.476(6) 1 d PDU A 2
H8BA H 0.5716 0.7765 0.1942 0.074 Uiso 0.476(6) 1 calc PR A 2
H8BB H 0.6004 0.7175 0.2535 0.074 Uiso 0.476(6) 1 calc PR A 2
C9A C 0.4871(16) 0.6762(9) 0.2279(8) 0.063(2) Uani 0.524(6) 1 d PDU A 1
H9AA H 0.3925 0.6946 0.2387 0.076 Uiso 0.524(6) 1 calc PR A 1
H9AB H 0.5476 0.6970 0.2627 0.076 Uiso 0.524(6) 1 calc PR A 1
C9B C 0.4309(15) 0.6934(11) 0.2104(10) 0.063(2) Uani 0.476(6) 1 d PDU A 2
H9BA H 0.3783 0.7122 0.1723 0.075 Uiso 0.476(6) 1 calc PR A 2
H9BB H 0.3853 0.7129 0.2503 0.075 Uiso 0.476(6) 1 calc PR A 2
C10 C 1.0489(7) 0.2926(4) 0.1002(4) 0.0452(17) Uani 1 1 d . . .
H10A H 1.0801 0.2335 0.0904 0.054 Uiso 1 1 calc R A .
H10B H 1.0917 0.3105 0.1411 0.054 Uiso 1 1 calc R . .
C11 C 1.0942(7) 0.3536(4) 0.0462(3) 0.0429(17) Uani 1 1 d . A .
H11A H 1.1956 0.3593 0.0457 0.051 Uiso 1 1 calc R . .
H11B H 1.0638 0.3313 0.0041 0.051 Uiso 1 1 calc R . .
C12 C 1.0975(7) 0.5063(4) 0.0514(3) 0.0377(15) Uani 1 1 d . . .
H12A H 1.1890 0.5005 0.0360 0.045 Uiso 1 1 calc R A .
C13 C 0.3467(7) 0.5568(5) 0.1933(5) 0.067(2) Uani 1 1 d D . .
H13A H 0.3487 0.5987 0.1577 0.081 Uiso 0.524(6) 1 calc PR A 1
H13A H 0.3521 0.4993 0.1732 0.081 Uiso 0.524(6) 1 calc PR A 1
H13A H 0.3210 0.5896 0.1545 0.081 Uiso 0.476(6) 1 calc PR A 2
H13A H 0.2830 0.5770 0.2271 0.081 Uiso 0.476(6) 1 calc PR A 2
C14A C 0.2098(11) 0.5625(11) 0.2205(7) 0.053(4) Uani 0.524(6) 1 d PD A 1
H14A H 0.1414 0.5523 0.1868 0.079 Uiso 0.524(6) 1 calc PR A 1
H14B H 0.1960 0.6199 0.2387 0.079 Uiso 0.524(6) 1 calc PR A 1
H14C H 0.1993 0.5193 0.2542 0.079 Uiso 0.524(6) 1 calc PR A 1
C14B C 0.2962(18) 0.4711(9) 0.1793(8) 0.067(5) Uani 0.476(6) 1 d PD A 2
H14D H 0.2083 0.4751 0.1565 0.100 Uiso 0.476(6) 1 calc PR A 2
H14E H 0.2828 0.4396 0.2195 0.100 Uiso 0.476(6) 1 calc PR A 2
H14F H 0.3632 0.4407 0.1526 0.100 Uiso 0.476(6) 1 calc PR A 2
C15A C 0.491(2) 0.4978(12) 0.2864(8) 0.055(2) Uani 0.524(6) 1 d PDU A 1
H15A H 0.4736 0.4417 0.2657 0.066 Uiso 0.524(6) 1 calc PR A 1
H15D H 0.5862 0.4957 0.3035 0.066 Uiso 0.524(6) 1 calc PR A 1
C15B C 0.4957(16) 0.5623(10) 0.2825(6) 0.054(2) Uani 0.476(6) 1 d PDU A 2
H15B H 0.5842 0.5868 0.2972 0.065 Uiso 0.476(6) 1 calc PR A 2
H15C H 0.4219 0.5837 0.3111 0.065 Uiso 0.476(6) 1 calc PR A 2
C16A C 0.3940(13) 0.5045(10) 0.3439(6) 0.055(2) Uani 0.524(6) 1 d PDU A 1
H16A H 0.4098 0.4559 0.3728 0.083 Uiso 0.524(6) 1 calc PR A 1
H16B H 0.2985 0.5035 0.3288 0.083 Uiso 0.524(6) 1 calc PR A 1
H16C H 0.4114 0.5583 0.3668 0.083 Uiso 0.524(6) 1 calc PR A 1
C16B C 0.502(2) 0.4646(10) 0.2856(11) 0.055(2) Uani 0.476(6) 1 d PDU A 2
H16D H 0.5197 0.4466 0.3299 0.082 Uiso 0.476(6) 1 calc PR A 2
H16E H 0.5757 0.4438 0.2578 0.082 Uiso 0.476(6) 1 calc PR A 2
H16F H 0.4137 0.4406 0.2713 0.082 Uiso 0.476(6) 1 calc PR A 2
C17 C 0.8325(8) 0.2415(4) 0.0552(4) 0.0520(19) Uani 1 1 d . . .
H17A H 0.8587 0.1812 0.0606 0.078 Uiso 1 1 calc R A .
H17B H 0.8635 0.2620 0.0133 0.078 Uiso 1 1 calc R . .
H17C H 0.7322 0.2468 0.0581 0.078 Uiso 1 1 calc R . .
C18 C 0.8622(9) 0.2525(6) 0.1682(4) 0.067(2) Uani 1 1 d . . .
H18A H 0.8895 0.1919 0.1669 0.101 Uiso 1 1 calc R A .
H18B H 0.7627 0.2565 0.1753 0.101 Uiso 1 1 calc R . .
H18C H 0.9108 0.2815 0.2032 0.101 Uiso 1 1 calc R . .
C19 C 1.2299(9) 0.8105(5) 0.0653(4) 0.070(3) Uani 1 1 d . . .
H19A H 1.1906 0.8666 0.0761 0.104 Uiso 1 1 calc R A .
H19B H 1.2667 0.8121 0.0216 0.104 Uiso 1 1 calc R . .
H19C H 1.3042 0.7968 0.0954 0.104 Uiso 1 1 calc R . .
C20 C 0.8791(8) 0.4834(8) 0.2327(4) 0.074(3) Uani 1 1 d D . .
C21A C 0.942(2) 0.4459(16) 0.3015(10) 0.057(4) Uani 0.463(19) 1 d PU A 1
H21A H 1.0084 0.3999 0.2926 0.085 Uiso 0.463(19) 1 calc PR A 1
H21B H 0.8672 0.4234 0.3279 0.085 Uiso 0.463(19) 1 calc PR A 1
H21C H 0.9889 0.4925 0.3246 0.085 Uiso 0.463(19) 1 calc PR A 1
C21B C 0.944(2) 0.4948(14) 0.2949(8) 0.057(4) Uani 0.537(19) 1 d PU A 2
H21D H 0.9655 0.5556 0.3013 0.085 Uiso 0.537(19) 1 calc PR A 2
H21E H 1.0291 0.4611 0.2966 0.085 Uiso 0.537(19) 1 calc PR A 2
H21F H 0.8812 0.4754 0.3287 0.085 Uiso 0.537(19) 1 calc PR A 2
C22 C 0.5592(7) 0.3690(5) 0.1290(3) 0.0451(17) Uani 1 1 d . . .
C23 C 0.4915(6) 0.5462(4) 0.0290(5) 0.051(2) Uani 1 1 d . . .
C24 C 0.8106(7) 0.4427(5) -0.0525(3) 0.0519(19) Uani 1 1 d . . .
H24A H 0.7502 0.4295 -0.0888 0.078 Uiso 1 1 calc R A .
H24B H 0.8996 0.4145 -0.0587 0.078 Uiso 1 1 calc R . .
H24C H 0.8241 0.5049 -0.0498 0.078 Uiso 1 1 calc R . .
C25A C 0.763(2) 0.7358(13) 0.2109(9) 0.038(5) Uani 0.51(5) 1 d PDU A 1
H25A H 0.7673 0.7985 0.2085 0.057 Uiso 0.51(5) 1 calc PR A 1
H25B H 0.8560 0.7120 0.2072 0.057 Uiso 0.51(5) 1 calc PR A 1
H25C H 0.7229 0.7188 0.2521 0.057 Uiso 0.51(5) 1 calc PR A 1
C25B C 0.806(2) 0.697(3) 0.2350(16) 0.069(10) Uani 0.49(5) 1 d PDU A 2
H25D H 0.8248 0.7581 0.2436 0.103 Uiso 0.49(5) 1 calc PR A 2
H25E H 0.8924 0.6686 0.2230 0.103 Uiso 0.49(5) 1 calc PR A 2
H25F H 0.7686 0.6703 0.2736 0.103 Uiso 0.49(5) 1 calc PR A 2

loop_
_atom_site_aniso_label
_atom_site_aniso_U_11
_atom_site_aniso_U_22
_atom_site_aniso_U_33
_atom_site_aniso_U_23
_atom_site_aniso_U_13
_atom_site_aniso_U_12
Ni1 0.0211(4) 0.0727(6) 0.0711(6) -0.0438(5) 0.0076(5) -0.0046(5)
Ni2 0.0224(4) 0.0457(4) 0.0344(4) -0.0060(4) 0.0027(4) -0.0003(4)
N5 0.029(3) 0.058(3) 0.036(3) -0.013(3) 0.002(3) -0.004(3)
N6 0.020(3) 0.045(4) 0.106(5) -0.016(4) -0.004(3) 0.000(3)
O1 0.024(2) 0.046(3) 0.057(3) -0.014(2) 0.008(2) 0.0041(19)
O2A 0.013(7) 0.136(11) 0.057(5) -0.055(6) 0.014(5) -0.035(9)
O2B 0.012(7) 0.135(12) 0.056(5) -0.054(6) 0.014(5) -0.035(9)
O3 0.031(3) 0.089(4) 0.032(3) -0.013(3) 0.000(2) -0.005(3)
O4 0.031(2) 0.049(3) 0.032(2) -0.004(2) 0.0013(19) 0.003(2)
N1A 0.019(3) 0.071(3) 0.092(5) -0.056(4) -0.002(3) 0.000(2)
N1B 0.018(3) 0.071(4) 0.093(6) -0.058(4) -0.002(3) 0.000(3)
N2A 0.017(3) 0.074(4) 0.094(5) -0.053(4) -0.001(3) -0.001(3)
N2B 0.018(3) 0.074(4) 0.093(5) -0.053(4) -0.001(3) 0.000(3)
N3 0.034(3) 0.054(3) 0.040(3) 0.010(3) -0.005(2) -0.002(3)
N4 0.022(3) 0.043(3) 0.044(3) -0.002(3) 0.004(2) 0.006(3)
S1 0.0622(14) 0.120(2) 0.0607(13) 0.0344(15) -0.0234(13) -0.0546(14)
S2 0.0398(10) 0.0528(12) 0.0698(13) -0.0030(10) 0.0114(9) -0.0023(9)
C1 0.028(3) 0.046(4) 0.036(4) -0.003(3) 0.004(3) 0.006(3)
C2 0.027(3) 0.037(4) 0.032(3) 0.005(3) 0.000(3) 0.011(3)
C3 0.034(4) 0.045(4) 0.061(4) 0.010(3) 0.008(4) -0.002(4)
C4 0.057(5) 0.041(4) 0.064(5) 0.016(4) 0.002(4) 0.000(3)
C5 0.033(4) 0.050(4) 0.072(5) 0.009(4) 0.000(4) 0.007(3)
C6 0.035(4) 0.039(4) 0.067(5) 0.002(4) -0.003(3) 0.003(3)
C7A 0.020(3) 0.069(4) 0.092(6) -0.056(4) -0.003(3) 0.001(3)
C7B 0.019(3) 0.070(4) 0.093(6) -0.057(4) -0.003(3) 0.000(3)
C8A 0.018(3) 0.072(4) 0.094(5) -0.055(4) -0.002(3) -0.001(3)
C8B 0.019(3) 0.073(3) 0.094(5) -0.055(4) -0.001(3) 0.000(2)
C9A 0.019(3) 0.075(4) 0.096(5) -0.054(4) 0.000(3) 0.000(3)
C9B 0.019(3) 0.074(4) 0.095(5) -0.053(4) -0.001(3) 0.000(3)
C10 0.031(3) 0.044(4) 0.061(5) -0.001(4) -0.006(4) 0.006(3)
C11 0.028(3) 0.045(4) 0.056(4) -0.014(4) 0.005(3) 0.004(3)
C12 0.027(3) 0.046(4) 0.041(4) 0.001(3) 0.006(3) 0.001(3)
C13 0.025(3) 0.055(5) 0.121(7) 0.011(5) -0.004(5) -0.001(4)
C14A 0.019(6) 0.087(11) 0.053(8) -0.025(8) 0.013(6) 0.003(7)
C14B 0.061(12) 0.077(13) 0.062(12) 0.024(9) 0.005(9) 0.013(9)
C15A 0.042(4) 0.084(7) 0.039(3) -0.005(6) -0.001(3) -0.004(5)
C15B 0.041(4) 0.084(7) 0.038(3) -0.005(6) 0.000(3) -0.004(5)
C16A 0.042(4) 0.085(7) 0.039(3) -0.005(6) 0.000(3) -0.004(5)
C16B 0.041(4) 0.084(7) 0.038(3) -0.005(6) 0.000(3) -0.004(5)
C17 0.043(4) 0.036(4) 0.077(5) -0.007(3) -0.013(4) -0.005(3)
C18 0.044(5) 0.088(6) 0.070(5) 0.032(5) -0.007(4) -0.009(5)
C19 0.046(5) 0.054(5) 0.109(7) 0.021(5) 0.017(5) -0.012(4)
C20 0.028(4) 0.151(9) 0.045(5) -0.024(6) 0.005(3) -0.021(5)
C21A 0.066(7) 0.058(11) 0.046(6) 0.008(9) -0.019(5) 0.020(10)
C21B 0.066(7) 0.058(11) 0.046(6) 0.008(9) -0.019(5) 0.020(10)
C22 0.033(3) 0.080(5) 0.022(3) -0.003(4) 0.004(3) -0.004(4)
C23 0.011(3) 0.026(4) 0.117(7) -0.001(4) 0.011(4) 0.003(3)
C24 0.044(4) 0.076(5) 0.036(4) 0.004(4) 0.005(3) 0.019(4)
C25A 0.028(10) 0.055(10) 0.031(9) -0.008(8) 0.001(7) -0.005(8)
C25B 0.046(13) 0.08(2) 0.082(17) -0.049(15) 0.000(11) -0.012(12)

loop_
_atom_type_symbol
_atom_type_description
_atom_type_scat_dispersion_real
_atom_type_scat_dispersion_imag
_atom_type_scat_source
C C 0.0033 0.0016 'International Tables Vol C Tables 4.2.6.8 and 6.1.1.4'
H H 0.0000 0.0000 'International Tables Vol C Tables 4.2.6.8 and 6.1.1.4'
N N 0.0061 0.0033 'International Tables Vol C Tables 4.2.6.8 and 6.1.1.4'
O O 0.0106 0.0060 'International Tables Vol C Tables 4.2.6.8 and 6.1.1.4'
S S 0.1246 0.1234 'International Tables Vol C Tables 4.2.6.8 and 6.1.1.4'
Ni Ni 0.3393 1.1124 'International Tables Vol C Tables 4.2.6.8 and 6.1.1.4'

loop_
_geom_angle_atom_site_label_1
_geom_angle_atom_site_label_2
_geom_angle_atom_site_label_3
_geom_angle
_geom_angle_site_symmetry_1
_geom_angle_site_symmetry_3
_geom_angle_publ_flag
O2B Ni1 O2A 11.2(18) . . ?
O2B Ni1 N6 175.5(7) . . ?
O2A Ni1 N6 170.8(8) . . ?
O2B Ni1 O1 88.8(7) . . ?
O2A Ni1 O1 95.7(6) . . ?
N6 Ni1 O1 86.7(2) . . ?
O2B Ni1 N1B 77.9(9) . . ?
O2A Ni1 N1B 86.5(9) . . ?
N6 Ni1 N1B 102.3(5) . . ?
O1 Ni1 N1B 92.1(4) . . ?
O2B Ni1 N1A 94.1(9) . . ?
O2A Ni1 N1A 103.0(8) . . ?
N6 Ni1 N1A 85.9(4) . . ?
O1 Ni1 N1A 89.4(3) . . ?
N1B Ni1 N1A 16.5(5) . . ?
O2B Ni1 N5 93.2(8) . . ?
O2A Ni1 N5 85.4(7) . . ?
N6 Ni1 N5 86.1(2) . . ?
O1 Ni1 N5 82.42(19) . . ?
N1B Ni1 N5 169.7(4) . . ?
N1A Ni1 N5 168.9(4) . . ?
O2B Ni1 N2B 100.2(8) . . ?
O2A Ni1 N2B 94.5(7) . . ?
N6 Ni1 N2B 84.3(4) . . ?
O1 Ni1 N2B 167.7(4) . . ?
N1B Ni1 N2B 81.7(5) . . ?
N1A Ni1 N2B 81.6(5) . . ?
N5 Ni1 N2B 105.3(4) . . ?
O2B Ni1 N2A 86.8(8) . . ?
O2A Ni1 N2A 80.0(6) . . ?
N6 Ni1 N2A 97.7(3) . . ?
O1 Ni1 N2A 175.6(3) . . ?
N1B Ni1 N2A 86.5(5) . . ?
N1A Ni1 N2A 90.3(5) . . ?
N5 Ni1 N2A 98.3(4) . . ?
N2B Ni1 N2A 15.5(4) . . ?
N4 Ni2 O1 90.8(2) . . ?
N4 Ni2 O3 91.6(2) . . ?
O1 Ni2 O3 92.4(2) . . ?
N4 Ni2 N5 175.1(2) . . ?
O1 Ni2 N5 86.04(19) . . ?
O3 Ni2 N5 92.22(19) . . ?
N4 Ni2 N3 83.6(2) . . ?
O1 Ni2 N3 174.1(2) . . ?
O3 Ni2 N3 85.8(2) . . ?
N5 Ni2 N3 99.6(2) . . ?
N4 Ni2 O4 91.29(19) . . ?
O1 Ni2 O4 88.41(18) . . ?
O3 Ni2 O4 176.94(19) . . ?
N5 Ni2 O4 84.89(18) . . ?
N3 Ni2 O4 93.69(18) . . ?
C22 N5 Ni2 128.6(5) . . ?
C22 N5 Ni1 139.9(5) . . ?
Ni2 N5 Ni1 89.4(2) . . ?
C23 N6 Ni1 144.8(6) . . ?
C1 O1 Ni2 125.9(4) . . ?
C1 O1 Ni1 125.8(4) . . ?
Ni2 O1 Ni1 95.70(19) . . ?
C20 O2A Ni1 125.8(12) . . ?
C20 O2B Ni1 125.8(13) . . ?
C20 O3 Ni2 126.6(5) . . ?
C24 O4 Ni2 122.8(4) . . ?
C8A N1A C7A 113.7(12) . . ?
C8A N1A C25A 110.9(12) . . ?
C7A N1A C25A 107.1(10) . . ?
C8A N1A Ni1 102.0(8) . . ?
C7A N1A Ni1 110.0(9) . . ?
C25A N1A Ni1 113.2(12) . . ?
C8B N1B C7B 117.8(15) . . ?
C8B N1B C25B 103.9(13) . . ?
C7B N1B C25B 115.8(16) . . ?
C8B N1B Ni1 100.3(9) . . ?
C7B N1B Ni1 104.4(10) . . ?
C25B N1B Ni1 113.8(17) . . ?
C13 N2A C15A 106.3(11) . . ?
C13 N2A C9A 95.2(8) . . ?
C15A N2A C9A 136.0(12) . . ?
C13 N2A Ni1 105.3(6) . . ?
C15A N2A Ni1 117.6(8) . . ?
C9A N2A Ni1 91.8(7) . . ?
C13 N2B C15B 106.8(10) . . ?
C13 N2B C9B 102.8(10) . . ?
C15B N2B C9B 108.6(12) . . ?
C13 N2B Ni1 119.6(9) . . ?
C15B N2B Ni1 106.2(8) . . ?
C9B N2B Ni1 112.5(8) . . ?
C10 N3 C18 107.8(5) . . ?
C10 N3 C17 110.6(6) . . ?
C18 N3 C17 106.7(6) . . ?
C10 N3 Ni2 104.1(4) . . ?
C18 N3 Ni2 115.6(5) . . ?
C17 N3 Ni2 112.1(4) . . ?
C12 N4 C11 120.5(5) . . ?
C12 N4 Ni2 125.8(4) . . ?
C11 N4 Ni2 113.3(4) . . ?
O1 C1 C2 122.5(6) . . ?
O1 C1 C6 119.4(6) . . ?
C2 C1 C6 117.9(6) . . ?
C3 C2 C1 119.1(6) . . ?
C3 C2 C12 116.3(6) . . ?
C1 C2 C12 124.6(6) . . ?
C4 C3 C2 121.7(7) . . ?
C5 C4 C3 118.3(7) . . ?
C5 C4 C19 121.6(7) . . ?
C3 C4 C19 120.0(7) . . ?
C4 C5 C6 124.1(7) . . ?
C5 C6 C1 118.6(6) . . ?
C5 C6 C7A 120.9(9) . . ?
C1 C6 C7A 119.4(9) . . ?
C5 C6 C7B 120.4(9) . . ?
C1 C6 C7B 120.2(9) . . ?
C7A C6 C7B 19.2(9) . . ?
N1A C7A C6 110.0(12) . . ?
N1B C7B C6 116.3(13) . . ?
N1A C8A C9A 102.0(13) . . ?
N1B C8B C9B 142.1(13) . . ?
C8A C9A N2A 121.0(11) . . ?
C8B C9B N2B 91.7(13) . . ?
N3 C10 C11 110.0(5) . . ?
N4 C11 C10 107.0(5) . . ?
N4 C12 C2 127.0(6) . . ?
N2B C13 C14A 132.1(10) . . ?
N2B C13 C14B 136.7(11) . . ?
C14A C13 C14B 79.9(10) . . ?
N2B C13 N2A 21.2(7) . . ?
C14A C13 N2A 126.6(9) . . ?
C14B C13 N2A 120.0(10) . . ?
C16A C15A N2A 120.7(13) . . ?
C16B C15B N2B 109.6(15) . . ?
O3 C20 O2A 127.4(10) . . ?
O3 C20 O2B 126.5(11) . . ?
O2A C20 O2B 18(3) . . ?
O3 C20 C21B 125.3(11) . . ?
O2A C20 C21B 107.3(12) . . ?
O2B C20 C21B 105.5(13) . . ?
O3 C20 C21A 108.4(11) . . ?
O2A C20 C21A 119.2(13) . . ?
O2B C20 C21A 124.9(13) . . ?
C21B C20 C21A 27.6(9) . . ?
N5 C22 S1 178.8(6) . . ?
N6 C23 S2 177.7(6) . . ?

loop_
_geom_bond_atom_site_label_1
_geom_bond_atom_site_label_2
_geom_bond_distance
_geom_bond_site_symmetry_2
_geom_bond_publ_flag
Ni1 O2B 2.033(13) . ?
Ni1 O2A 2.036(12) . ?
Ni1 N6 2.039(7) . ?
Ni1 O1 2.076(4) . ?
Ni1 N1B 2.107(11) . ?
Ni1 N1A 2.173(11) . ?
Ni1 N5 2.200(6) . ?
Ni1 N2B 2.212(11) . ?
Ni1 N2A 2.254(10) . ?
Ni2 N4 1.983(5) . ?
Ni2 O1 2.016(4) . ?
Ni2 O3 2.027(4) . ?
Ni2 N5 2.115(6) . ?
Ni2 N3 2.151(6) . ?
Ni2 O4 2.175(4) . ?
N5 C22 1.175(8) . ?
N6 C23 1.176(10) . ?
O1 C1 1.325(8) . ?
O2A C20 1.296(16) . ?
O2B C20 1.299(17) . ?
O3 C20 1.242(10) . ?
O4 C24 1.431(8) . ?
N1A C8A 1.433(14) . ?
N1A C7A 1.462(16) . ?
N1A C25A 1.56(2) . ?
N1B C8B 1.415(15) . ?
N1B C7B 1.461(17) . ?
N1B C25B 1.54(3) . ?
N2A C13 1.603(11) . ?
N2A C15A 1.604(11) . ?
N2A C9A 1.670(15) . ?
N2B C13 1.329(16) . ?
N2B C15B 1.603(11) . ?
N2B C9B 1.616(16) . ?
N3 C10 1.476(8) . ?
N3 C18 1.479(9) . ?
N3 C17 1.489(9) . ?
N4 C12 1.273(8) . ?
N4 C11 1.468(8) . ?
S1 C22 1.625(8) . ?
S2 C23 1.646(10) . ?
C1 C2 1.424(8) . ?
C1 C6 1.435(9) . ?
C2 C3 1.421(9) . ?
C2 C12 1.432(9) . ?
C3 C4 1.371(10) . ?
C4 C5 1.361(10) . ?
C4 C19 1.519(10) . ?
C5 C6 1.382(10) . ?
C6 C7A 1.509(13) . ?
C6 C7B 1.530(13) . ?
C8A C9A 1.627(17) . ?
C8B C9B 1.454(16) . ?
C10 C11 1.539(10) . ?
C13 C14A 1.449(11) . ?
C13 C14B 1.452(14) . ?
C15A C16A 1.531(15) . ?
C15B C16B 1.525(16) . ?
C20 C21B 1.454(18) . ?
C20 C21A 1.67(2) . ?

loop_
_geom_torsion_atom_site_label_1
_geom_torsion_atom_site_label_2
_geom_torsion_atom_site_label_3
_geom_torsion_atom_site_label_4
_geom_torsion
_geom_torsion_site_symmetry_1
_geom_torsion_site_symmetry_2
_geom_torsion_site_symmetry_3
_geom_torsion_site_symmetry_4
_geom_torsion_publ_flag
N4 Ni2 N5 C22 97(3) . . . . ?
O1 Ni2 N5 C22 147.2(7) . . . . ?
O3 Ni2 N5 C22 -120.6(7) . . . . ?
N3 Ni2 N5 C22 -34.5(7) . . . . ?
O4 Ni2 N5 C22 58.4(6) . . . . ?
N4 Ni2 N5 Ni1 -69(3) . . . . ?
O1 Ni2 N5 Ni1 -18.79(19) . . . . ?
O3 Ni2 N5 Ni1 73.4(2) . . . . ?
N3 Ni2 N5 Ni1 159.57(19) . . . . ?
O4 Ni2 N5 Ni1 -107.54(18) . . . . ?
O2B Ni1 N5 C22 127.1(11) . . . . ?
O2A Ni1 N5 C22 119.1(10) . . . . ?
N6 Ni1 N5 C22 -57.3(8) . . . . ?
O1 Ni1 N5 C22 -144.5(8) . . . . ?
N1B Ni1 N5 C22 157(3) . . . . ?
N1A Ni1 N5 C22 -101.5(19) . . . . ?
N2B Ni1 N5 C22 25.7(9) . . . . ?
N2A Ni1 N5 C22 39.9(8) . . . . ?
O2B Ni1 N5 Ni2 -70.0(8) . . . . ?
O2A Ni1 N5 Ni2 -78.0(7) . . . . ?
N6 Ni1 N5 Ni2 105.5(2) . . . . ?
O1 Ni1 N5 Ni2 18.35(18) . . . . ?
N1B Ni1 N5 Ni2 -40(3) . . . . ?
N1A Ni1 N5 Ni2 61.4(18) . . . . ?
N2B Ni1 N5 Ni2 -171.4(4) . . . . ?
N2A Ni1 N5 Ni2 -157.3(3) . . . . ?
O2B Ni1 N6 C23 59(11) . . . . ?
O2A Ni1 N6 C23 -45(4) . . . . ?
O1 Ni1 N6 C23 60.5(10) . . . . ?
N1B Ni1 N6 C23 151.9(10) . . . . ?
N1A Ni1 N6 C23 150.2(11) . . . . ?
N5 Ni1 N6 C23 -22.1(10) . . . . ?
N2B Ni1 N6 C23 -127.9(11) . . . . ?
N2A Ni1 N6 C23 -120.0(10) . . . . ?
N4 Ni2 O1 C1 -20.7(5) . . . . ?
O3 Ni2 O1 C1 71.0(5) . . . . ?
N5 Ni2 O1 C1 163.1(5) . . . . ?
N3 Ni2 O1 C1 -1(2) . . . . ?
O4 Ni2 O1 C1 -111.9(5) . . . . ?
N4 Ni2 O1 Ni1 -163.7(2) . . . . ?
O3 Ni2 O1 Ni1 -72.00(19) . . . . ?
N5 Ni2 O1 Ni1 20.06(19) . . . . ?
N3 Ni2 O1 Ni1 -144(2) . . . . ?
O4 Ni2 O1 Ni1 105.04(19) . . . . ?
O2B Ni1 O1 C1 -69.0(9) . . . . ?
O2A Ni1 O1 C1 -77.8(9) . . . . ?
N6 Ni1 O1 C1 111.1(5) . . . . ?
N1B Ni1 O1 C1 8.8(7) . . . . ?
N1A Ni1 O1 C1 25.1(6) . . . . ?
N5 Ni1 O1 C1 -162.4(5) . . . . ?
N2B Ni1 O1 C1 68(2) . . . . ?
N2A Ni1 O1 C1 -62(5) . . . . ?
O2B Ni1 O1 Ni2 74.0(8) . . . . ?
O2A Ni1 O1 Ni2 65.2(8) . . . . ?
N6 Ni1 O1 Ni2 -105.9(2) . . . . ?
N1B Ni1 O1 Ni2 151.9(5) . . . . ?
N1A Ni1 O1 Ni2 168.2(4) . . . . ?
N5 Ni1 O1 Ni2 -19.38(19) . . . . ?
N2B Ni1 O1 Ni2 -149.0(19) . . . . ?
N2A Ni1 O1 Ni2 81(5) . . . . ?
O2B Ni1 O2A C20 -75(5) . . . . ?
N6 Ni1 O2A C20 82(5) . . . . ?
O1 Ni1 O2A C20 -23(2) . . . . ?
N1B Ni1 O2A C20 -115(2) . . . . ?
N1A Ni1 O2A C20 -114(2) . . . . ?
N5 Ni1 O2A C20 59(2) . . . . ?
N2B Ni1 O2A C20 164(2) . . . . ?
N2A Ni1 O2A C20 158(2) . . . . ?
O2A Ni1 O2B C20 75(5) . . . . ?
N6 Ni1 O2B C20 -52(13) . . . . ?
O1 Ni1 O2B C20 -54(3) . . . . ?
N1B Ni1 O2B C20 -146(3) . . . . ?
N1A Ni1 O2B C20 -143(3) . . . . ?
N5 Ni1 O2B C20 29(3) . . . . ?
N2B Ni1 O2B C20 135(2) . . . . ?
N2A Ni1 O2B C20 127(3) . . . . ?
N4 Ni2 O3 C20 136.7(7) . . . . ?
O1 Ni2 O3 C20 45.8(7) . . . . ?
N5 Ni2 O3 C20 -40.3(7) . . . . ?
N3 Ni2 O3 C20 -139.8(7) . . . . ?
O4 Ni2 O3 C20 -59(4) . . . . ?
N4 Ni2 O4 C24 -23.5(5) . . . . ?
O1 Ni2 O4 C24 67.3(5) . . . . ?
O3 Ni2 O4 C24 172(4) . . . . ?
N5 Ni2 O4 C24 153.5(5) . . . . ?
N3 Ni2 O4 C24 -107.2(5) . . . . ?
O2B Ni1 N1A C8A -124.8(12) . . . . ?
O2A Ni1 N1A C8A -117.8(11) . . . . ?
N6 Ni1 N1A C8A 59.7(9) . . . . ?
O1 Ni1 N1A C8A 146.5(10) . . . . ?
N1B Ni1 N1A C8A -114(2) . . . . ?
N5 Ni1 N1A C8A 103.9(19) . . . . ?
N2B Ni1 N1A C8A -25.1(10) . . . . ?
N2A Ni1 N1A C8A -38.0(10) . . . . ?
O2B Ni1 N1A C7A 114.2(10) . . . . ?
O2A Ni1 N1A C7A 121.2(10) . . . . ?
N6 Ni1 N1A C7A -61.3(8) . . . . ?
O1 Ni1 N1A C7A 25.5(8) . . . . ?
N1B Ni1 N1A C7A 125(2) . . . . ?
N5 Ni1 N1A C7A -17(2) . . . . ?
N2B Ni1 N1A C7A -146.1(9) . . . . ?
N2A Ni1 N1A C7A -158.9(8) . . . . ?
O2B Ni1 N1A C25A -5.6(12) . . . . ?
O2A Ni1 N1A C25A 1.4(11) . . . . ?
N6 Ni1 N1A C25A 178.9(9) . . . . ?
O1 Ni1 N1A C25A -94.3(9) . . . . ?
N1B Ni1 N1A C25A 4.9(16) . . . . ?
N5 Ni1 N1A C25A -136.9(16) . . . . ?
N2B Ni1 N1A C25A 94.1(10) . . . . ?
N2A Ni1 N1A C25A 81.3(9) . . . . ?
O2B Ni1 N1B C8B -110.2(15) . . . . ?
O2A Ni1 N1B C8B -102.9(13) . . . . ?
N6 Ni1 N1B C8B 74.4(12) . . . . ?
O1 Ni1 N1B C8B 161.5(12) . . . . ?
N1A Ni1 N1B C8B 80(2) . . . . ?
N5 Ni1 N1B C8B -141(2) . . . . ?
N2B Ni1 N1B C8B -7.9(12) . . . . ?
N2A Ni1 N1B C8B -22.7(12) . . . . ?
O2B Ni1 N1B C7B 127.4(11) . . . . ?
O2A Ni1 N1B C7B 134.7(10) . . . . ?
N6 Ni1 N1B C7B -48.0(9) . . . . ?
O1 Ni1 N1B C7B 39.1(8) . . . . ?
N1A Ni1 N1B C7B -41.9(17) . . . . ?
N5 Ni1 N1B C7B 96(3) . . . . ?
N2B Ni1 N1B C7B -130.3(9) . . . . ?
N2A Ni1 N1B C7B -145.1(9) . . . . ?
O2B Ni1 N1B C25B 0.2(13) . . . . ?
O2A Ni1 N1B C25B 7.4(13) . . . . ?
N6 Ni1 N1B C25B -175.2(11) . . . . ?
O1 Ni1 N1B C25B -88.1(11) . . . . ?
N1A Ni1 N1B C25B -169(3) . . . . ?
N5 Ni1 N1B C25B -31(3) . . . . ?
N2B Ni1 N1B C25B 102.5(12) . . . . ?
N2A Ni1 N1B C25B 87.7(11) . . . . ?
O2B Ni1 N2A C13 -164.7(11) . . . . ?
O2A Ni1 N2A C13 -155.7(10) . . . . ?
N6 Ni1 N2A C13 15.3(7) . . . . ?
O1 Ni1 N2A C13 -172(4) . . . . ?
N1B Ni1 N2A C13 117.2(8) . . . . ?
N1A Ni1 N2A C13 101.2(7) . . . . ?
N5 Ni1 N2A C13 -71.9(7) . . . . ?
N2B Ni1 N2A C13 46(2) . . . . ?
O2B Ni1 N2A C15A -46.5(14) . . . . ?
O2A Ni1 N2A C15A -37.6(13) . . . . ?
N6 Ni1 N2A C15A 133.4(11) . . . . ?
O1 Ni1 N2A C15A -53(5) . . . . ?
N1B Ni1 N2A C15A -124.6(12) . . . . ?
N1A Ni1 N2A C15A -140.7(12) . . . . ?
N5 Ni1 N2A C15A 46.2(12) . . . . ?
N2B Ni1 N2A C15A 164(3) . . . . ?
O2B Ni1 N2A C9A 99.4(10) . . . . ?
O2A Ni1 N2A C9A 108.4(10) . . . . ?
N6 Ni1 N2A C9A -80.6(7) . . . . ?
O1 Ni1 N2A C9A 92(5) . . . . ?
N1B Ni1 N2A C9A 21.3(8) . . . . ?
N1A Ni1 N2A C9A 5.3(7) . . . . ?
N5 Ni1 N2A C9A -167.8(6) . . . . ?
N2B Ni1 N2A C9A -50(2) . . . . ?
O2B Ni1 N2B C13 -137.2(12) . . . . ?
O2A Ni1 N2B C13 -127.5(12) . . . . ?
N6 Ni1 N2B C13 43.4(9) . . . . ?
O1 Ni1 N2B C13 87(2) . . . . ?
N1B Ni1 N2B C13 146.7(11) . . . . ?
N1A Ni1 N2B C13 130.1(10) . . . . ?
N5 Ni1 N2B C13 -41.0(10) . . . . ?
N2A Ni1 N2B C13 -106(3) . . . . ?
O2B Ni1 N2B C15B -16.5(13) . . . . ?
O2A Ni1 N2B C15B -6.8(12) . . . . ?
N6 Ni1 N2B C15B 164.1(9) . . . . ?
O1 Ni1 N2B C15B -152.7(15) . . . . ?
N1B Ni1 N2B C15B -92.6(10) . . . . ?
N1A Ni1 N2B C15B -109.2(9) . . . . ?
N5 Ni1 N2B C15B 79.7(9) . . . . ?
N2A Ni1 N2B C15B 15(2) . . . . ?
O2B Ni1 N2B C9B 102.1(13) . . . . ?
O2A Ni1 N2B C9B 111.8(13) . . . . ?
N6 Ni1 N2B C9B -77.3(10) . . . . ?
O1 Ni1 N2B C9B -34(3) . . . . ?
N1B Ni1 N2B C9B 26.0(11) . . . . ?
N1A Ni1 N2B C9B 9.4(11) . . . . ?
N5 Ni1 N2B C9B -161.7(10) . . . . ?
N2A Ni1 N2B C9B 133(3) . . . . ?
N4 Ni2 N3 C10 19.1(4) . . . . ?
O1 Ni2 N3 C10 -1(2) . . . . ?
O3 Ni2 N3 C10 -73.0(4) . . . . ?
N5 Ni2 N3 C10 -164.6(4) . . . . ?
O4 Ni2 N3 C10 110.0(4) . . . . ?
N4 Ni2 N3 C18 137.0(5) . . . . ?
O1 Ni2 N3 C18 117(2) . . . . ?
O3 Ni2 N3 C18 44.9(5) . . . . ?
N5 Ni2 N3 C18 -46.6(5) . . . . ?
O4 Ni2 N3 C18 -132.1(5) . . . . ?
N4 Ni2 N3 C17 -100.5(5) . . . . ?
O1 Ni2 N3 C17 -120(2) . . . . ?
O3 Ni2 N3 C17 167.4(5) . . . . ?
N5 Ni2 N3 C17 75.9(5) . . . . ?
O4 Ni2 N3 C17 -9.6(5) . . . . ?
O1 Ni2 N4 C12 14.9(6) . . . . ?
O3 Ni2 N4 C12 -77.5(6) . . . . ?
N5 Ni2 N4 C12 65(3) . . . . ?
N3 Ni2 N4 C12 -163.1(6) . . . . ?
O4 Ni2 N4 C12 103.3(5) . . . . ?
O1 Ni2 N4 C11 -173.1(4) . . . . ?
O3 Ni2 N4 C11 94.5(5) . . . . ?
N5 Ni2 N4 C11 -123(3) . . . . ?
N3 Ni2 N4 C11 8.9(4) . . . . ?
O4 Ni2 N4 C11 -84.7(4) . . . . ?
Ni2 O1 C1 C2 18.1(8) . . . . ?
Ni1 O1 C1 C2 150.5(5) . . . . ?
Ni2 O1 C1 C6 -166.9(5) . . . . ?
Ni1 O1 C1 C6 -34.5(8) . . . . ?
O1 C1 C2 C3 180.0(6) . . . . ?
C6 C1 C2 C3 4.9(9) . . . . ?
O1 C1 C2 C12 -3.2(10) . . . . ?
C6 C1 C2 C12 -178.3(6) . . . . ?
C1 C2 C3 C4 -0.6(10) . . . . ?
C12 C2 C3 C4 -177.7(6) . . . . ?
C2 C3 C4 C5 -3.4(11) . . . . ?
C2 C3 C4 C19 177.2(7) . . . . ?
C3 C4 C5 C6 3.2(13) . . . . ?
C19 C4 C5 C6 -177.5(8) . . . . ?
C4 C5 C6 C1 1.2(12) . . . . ?
C4 C5 C6 C7A -166.6(10) . . . . ?
C4 C5 C6 C7B 171.0(11) . . . . ?
O1 C1 C6 C5 179.6(7) . . . . ?
C2 C1 C6 C5 -5.2(10) . . . . ?
O1 C1 C6 C7A -12.4(12) . . . . ?
C2 C1 C6 C7A 162.8(9) . . . . ?
O1 C1 C6 C7B 9.7(12) . . . . ?
C2 C1 C6 C7B -175.1(10) . . . . ?
C8A N1A C7A C6 177.9(11) . . . . ?
C25A N1A C7A C6 55.1(16) . . . . ?
Ni1 N1A C7A C6 -68.4(11) . . . . ?
C5 C6 C7A N1A -122.0(11) . . . . ?
C1 C6 C7A N1A 70.3(13) . . . . ?
C7B C6 C7A N1A -27(3) . . . . ?
C8B N1B C7B C6 177.2(12) . . . . ?
C25B N1B C7B C6 53(2) . . . . ?
Ni1 N1B C7B C6 -72.6(13) . . . . ?
C5 C6 C7B N1B -116.9(13) . . . . ?
C1 C6 C7B N1B 52.8(15) . . . . ?
C7A C6 C7B N1B 146(5) . . . . ?
C7A N1A C8A C9A 173.4(10) . . . . ?
C25A N1A C8A C9A -65.8(15) . . . . ?
Ni1 N1A C8A C9A 55.0(10) . . . . ?
C7B N1B C8B C9B 93(3) . . . . ?
C25B N1B C8B C9B -137(4) . . . . ?
Ni1 N1B C8B C9B -19(4) . . . . ?
N1A C8A C9A N2A -61.6(14) . . . . ?
C13 N2A C9A C8A -78.8(13) . . . . ?
C15A N2A C9A C8A 161.3(14) . . . . ?
Ni1 N2A C9A C8A 26.8(12) . . . . ?
N1B C8B C9B N2B 38(4) . . . . ?
C13 N2B C9B C8B -161.8(13) . . . . ?
C15B N2B C9B C8B 85.4(15) . . . . ?
Ni1 N2B C9B C8B -31.8(15) . . . . ?
C18 N3 C10 C11 -166.0(6) . . . . ?
C17 N3 C10 C11 77.8(7) . . . . ?
Ni2 N3 C10 C11 -42.8(6) . . . . ?
C12 N4 C11 C10 138.4(6) . . . . ?
Ni2 N4 C11 C10 -34.1(6) . . . . ?
N3 C10 C11 N4 52.0(7) . . . . ?
C11 N4 C12 C2 -178.3(6) . . . . ?
Ni2 N4 C12 C2 -6.8(10) . . . . ?
C3 C2 C12 N4 173.9(6) . . . . ?
C1 C2 C12 N4 -3.0(11) . . . . ?
C15B N2B C13 C14A 58.0(17) . . . . ?
C9B N2B C13 C14A -56.1(16) . . . . ?
Ni1 N2B C13 C14A 178.4(11) . . . . ?
C15B N2B C13 C14B -70.0(17) . . . . ?
C9B N2B C13 C14B 175.9(15) . . . . ?
Ni1 N2B C13 C14B 50.4(18) . . . . ?
C15B N2B C13 N2A -25.7(17) . . . . ?
C9B N2B C13 N2A -140(2) . . . . ?
Ni1 N2B C13 N2A 95(2) . . . . ?
C15A N2A C13 N2B 173(3) . . . . ?
C9A N2A C13 N2B 31.5(19) . . . . ?
Ni1 N2A C13 N2B -61.8(19) . . . . ?
C15A N2A C13 C14A 59.2(14) . . . . ?
C9A N2A C13 C14A -81.9(13) . . . . ?
Ni1 N2A C13 C14A -175.2(10) . . . . ?
C15A N2A C13 C14B -41.0(14) . . . . ?
C9A N2A C13 C14B 177.9(12) . . . . ?
Ni1 N2A C13 C14B 84.6(12) . . . . ?
C13 N2A C15A C16A -69.8(18) . . . . ?
C9A N2A C15A C16A 46(2) . . . . ?
Ni1 N2A C15A C16A 172.6(12) . . . . ?
C13 N2B C15B C16B 59.0(16) . . . . ?
C9B N2B C15B C16B 169.2(14) . . . . ?
Ni1 N2B C15B C16B -69.6(15) . . . . ?
Ni2 O3 C20 O2A 5(2) . . . . ?
Ni2 O3 C20 O2B -17(2) . . . . ?
Ni2 O3 C20 C21B -175.8(12) . . . . ?
Ni2 O3 C20 C21A 159.5(10) . . . . ?
Ni1 O2A C20 O3 -17(3) . . . . ?
Ni1 O2A C20 O2B 76(5) . . . . ?
Ni1 O2A C20 C21B 163.2(18) . . . . ?
Ni1 O2A C20 C21A -169.6(17) . . . . ?
Ni1 O2B C20 O3 23(4) . . . . ?
Ni1 O2B C20 O2A -77(4) . . . . ?
Ni1 O2B C20 C21B -175(2) . . . . ?
Ni1 O2B C20 C21A -153.2(17) . . . . ?
Ni2 N5 C22 S1 131(32) . . . . ?
Ni1 N5 C22 S1 -72(32) . . . . ?
Ni1 N6 C23 S2 -12(18) . . . . ?
